data_4509217
loop_
_publ_author_name
'Childs, Scott L.'
'Wood, Peter A.'
'Rodr\'iguez-Hornedo, Na\'ir'
'Reddy, L. Sreenivas'
'Hardcastle, Kenneth I.'

_publ_contact_author 'Scott L Childs'
_publ_section_title
;
 Analysis of 50 Crystal Structures Containing Carbamazepine Using
 theMaterialsModule ofMercury CSD
;
_journal_issue 4
_journal_name_full 'Crystal Growth &amp; Design'
_journal_page_first 1869
_journal_paper_doi 10.1021/cg801056c
_journal_volume 9
_journal_year 2009
_chemical_formula_moiety 'C15 H12 N2 O'
_chemical_formula_sum 'C15 H12 N2 O'
_chemical_formula_weight 236.27
_chemical_name_common 'carbamazepine host structure with malonic acid removed'
_chemical_name_systematic
;

 5H-Dibenz(b,f)azepine-5-carboxamide malonic acid

;
_space_group_IT_number 14
_symmetry_cell_setting monoclinic
_symmetry_space_group_name_Hall '-P 2ybc'
_symmetry_space_group_name_H-M 'P 1 21/c 1'
_atom_sites_solution_hydrogens geom
_atom_sites_solution_primary direct
_atom_sites_solution_secondary difmap
_audit_creation_method SHELXL-97
_cell_angle_alpha 90.00
_cell_angle_beta 104.258(9)
_cell_angle_gamma 90.00
_cell_formula_units_Z 4
_cell_length_a 10.3327(15)
_cell_length_b 26.611(5)
_cell_length_c 5.0875(9)
_cell_measurement_reflns_used 2603
_cell_measurement_temperature 173(2)
_cell_measurement_theta_max 63.43
_cell_measurement_theta_min 3.32
_cell_volume 1355.8(4)
_computing_cell_refinement 'Bruker SAINT'
_computing_data_collection 'Bruker APEX2'
_computing_data_reduction 'Bruker SAINT'
_computing_molecular_graphics 'Bruker SHELXTL'
_computing_publication_material 'Bruker SHELXTL'
_computing_structure_refinement 'SHELXL-97 (Sheldrick, 1997)'
_computing_structure_solution 'SHELXS-97 (Sheldrick, 1990)'
_diffrn_ambient_temperature 173(2)
_diffrn_measured_fraction_theta_full 0.961
_diffrn_measured_fraction_theta_max 0.961
_diffrn_measurement_device_type 'Bruker APEX-II CCD'
_diffrn_measurement_method '\f and \w scans'
_diffrn_radiation_monochromator graphite
_diffrn_radiation_source 'fine-focus sealed tube'
_diffrn_radiation_type CuK\a
_diffrn_radiation_wavelength 1.54178
_diffrn_reflns_av_R_equivalents 0.0298
_diffrn_reflns_av_sigmaI/netI 0.0331
_diffrn_reflns_limit_h_max 11
_diffrn_reflns_limit_h_min -10
_diffrn_reflns_limit_k_max 29
_diffrn_reflns_limit_k_min -29
_diffrn_reflns_limit_l_max 5
_diffrn_reflns_limit_l_min -5
_diffrn_reflns_number 7368
_diffrn_reflns_theta_full 61.12
_diffrn_reflns_theta_max 61.12
_diffrn_reflns_theta_min 3.32
_diffrn_standards_number 0
_exptl_absorpt_coefficient_mu 0.592
_exptl_absorpt_correction_T_max 0.9487
_exptl_absorpt_correction_T_min 0.7178
_exptl_absorpt_correction_type multi-scan
_exptl_absorpt_process_details SADABS
_exptl_crystal_colour colorless
_exptl_crystal_density_diffrn 1.158
_exptl_crystal_density_method 'not measured'
_exptl_crystal_description rod
_exptl_crystal_F_000 496
_exptl_crystal_size_max 0.60
_exptl_crystal_size_mid 0.10
_exptl_crystal_size_min 0.09
_platon_squeeze_details
;
;
_refine_diff_density_max 0.244
_refine_diff_density_min -0.235
_refine_diff_density_rms 0.057
_refine_ls_extinction_coef 0.0029(10)
_refine_ls_extinction_expression Fc^*^=kFc[1+0.001xFc^2^\l^3^/sin(2\q)]^-1/4^
_refine_ls_extinction_method SHELXL
_refine_ls_goodness_of_fit_ref 1.110
_refine_ls_hydrogen_treatment constr
_refine_ls_matrix_type full
_refine_ls_number_parameters 164
_refine_ls_number_reflns 2006
_refine_ls_number_restraints 0
_refine_ls_restrained_S_all 1.110
_refine_ls_R_factor_all 0.0805
_refine_ls_R_factor_gt 0.0581
_refine_ls_shift/su_max 0.001
_refine_ls_shift/su_mean 0.000
_refine_ls_structure_factor_coef Fsqd
_refine_ls_weighting_details 'calc w=1/[\s^2^(Fo^2^)+(0.1400P)^2^+0.0000P] where P=(Fo^2^+2Fc^2^)/3'
_refine_ls_weighting_scheme calc
_refine_ls_wR_factor_gt 0.1885
_refine_ls_wR_factor_ref 0.2152
_reflns_number_gt 1381
_reflns_number_total 2006
_reflns_threshold_expression >2sigma(I)
_cod_data_source_file cg801056csup1.cif
_cod_data_source_block 44
_cod_depositor_comments
;
The following automatic conversions were performed:

'_symmetry_cell_setting' value 'Monoclinic' changed to 'monoclinic'
according to /home/saulius/struct/CIF-dictionaries/cif_core.dic
dictionary named 'cif_core.dic' version 2.4.2 from 2011-04-26.

Automatic conversion script
Id: cif_fix_values 1891 2012-01-12 08:04:46Z andrius 
;
_cod_original_sg_symbol_H-M P2(1)/c
_cod_database_code 4509217

loop_
_symmetry_equiv_pos_as_xyz
'x, y, z'
'-x, y+1/2, -z+1/2'
'-x, -y, -z'
'x, -y-1/2, z-1/2'

loop_
_atom_site_label
_atom_site_type_symbol
_atom_site_fract_x
_atom_site_fract_y
_atom_site_fract_z
_atom_site_U_iso_or_equiv
_atom_site_adp_type
_atom_site_occupancy
_atom_site_symmetry_multiplicity
_atom_site_calc_flag
_atom_site_refinement_flags
C1 C 0.3776(3) 0.62874(11) 0.4796(5) 0.0454(8) Uani 1 1 d .
C2 C 0.2929(3) 0.61117(12) 0.2436(6) 0.0534(9) Uani 1 1 d .
H2 H 0.3189 0.5832 0.1529 0.064 Uiso 1 1 calc R
C3 C 0.1718(3) 0.63358(13) 0.1388(6) 0.0586(9) Uani 1 1 d .
H3 H 0.1135 0.6207 -0.0214 0.070 Uiso 1 1 calc R
C4 C 0.1349(3) 0.67520(12) 0.2681(6) 0.0559(9) Uani 1 1 d .
H4 H 0.0514 0.6912 0.1966 0.067 Uiso 1 1 calc R
C5 C 0.2206(3) 0.69317(10) 0.5011(6) 0.0510(8) Uani 1 1 d .
H5 H 0.1944 0.7215 0.5897 0.061 Uiso 1 1 calc R
C6 C 0.3448(3) 0.67102(11) 0.6110(5) 0.0448(8) Uani 1 1 d .
C7 C 0.4333(3) 0.69249(11) 0.8524(6) 0.0489(8) Uani 1 1 d .
H7 H 0.3915 0.7083 0.9772 0.059 Uiso 1 1 calc R
C8 C 0.5670(3) 0.69247(11) 0.9184(6) 0.0482(8) Uani 1 1 d .
H8 H 0.6088 0.7085 1.0846 0.058 Uiso 1 1 calc R
C9 C 0.6562(3) 0.67097(11) 0.7671(5) 0.0448(8) Uani 1 1 d .
C10 C 0.7803(3) 0.69317(11) 0.7811(6) 0.0513(8) Uani 1 1 d .
H10 H 0.8069 0.7214 0.8963 0.062 Uiso 1 1 calc R
C11 C 0.8639(3) 0.67534(12) 0.6336(6) 0.0554(9) Uani 1 1 d .
H11 H 0.9473 0.6914 0.6456 0.067 Uiso 1 1 calc R
C12 C 0.8284(3) 0.63434(12) 0.4674(6) 0.0577(9) Uani 1 1 d .
H12 H 0.8866 0.6221 0.3636 0.069 Uiso 1 1 calc R
C13 C 0.7079(3) 0.61106(12) 0.4523(6) 0.0538(8) Uani 1 1 d .
H13 H 0.6832 0.5826 0.3383 0.065 Uiso 1 1 calc R
C14 C 0.6227(3) 0.62876(11) 0.6013(5) 0.0438(8) Uani 1 1 d .
C15 C 0.5015(3) 0.55919(11) 0.7412(5) 0.0471(8) Uani 1 1 d .
N1 N 0.5005(2) 0.60241(9) 0.5936(4) 0.0467(7) Uani 1 1 d .
N2 N 0.6118(2) 0.53997(8) 0.8628(5) 0.0464(7) Uani 1 1 d .
H2A H 0.6133 0.5123 0.9580 0.056 Uiso 1 1 calc R
H2B H 0.6871 0.5543 0.8522 0.056 Uiso 1 1 calc R
O1 O 0.3874(2) 0.53961(9) 0.7501(5) 0.0697(8) Uani 1 1 d .

loop_
_atom_site_aniso_label
_atom_site_aniso_U_11
_atom_site_aniso_U_22
_atom_site_aniso_U_33
_atom_site_aniso_U_23
_atom_site_aniso_U_13
_atom_site_aniso_U_12
C1 0.0426(17) 0.0477(18) 0.0482(16) 0.0039(13) 0.0155(14) -0.0041(14)
C2 0.0485(19) 0.058(2) 0.0533(18) -0.0063(14) 0.0119(15) -0.0038(16)
C3 0.049(2) 0.075(2) 0.0495(17) 0.0019(16) 0.0068(14) -0.0090(17)
C4 0.0421(18) 0.064(2) 0.0617(19) 0.0131(16) 0.0127(15) -0.0017(16)
C5 0.0433(18) 0.054(2) 0.0579(18) 0.0041(14) 0.0164(14) -0.0018(14)
C6 0.0402(17) 0.0499(19) 0.0459(16) 0.0061(13) 0.0136(13) -0.0012(13)
C7 0.0498(19) 0.0538(19) 0.0451(16) -0.0028(13) 0.0155(14) 0.0001(15)
C8 0.0463(18) 0.054(2) 0.0440(16) -0.0029(13) 0.0098(13) 0.0014(14)
C9 0.0409(17) 0.0497(19) 0.0438(15) 0.0064(13) 0.0107(12) 0.0040(13)
C10 0.0406(17) 0.059(2) 0.0525(17) 0.0007(14) 0.0073(13) -0.0021(14)
C11 0.0387(18) 0.068(2) 0.0576(18) 0.0121(16) 0.0087(14) -0.0015(15)
C12 0.0462(19) 0.074(2) 0.0570(18) 0.0077(17) 0.0206(15) 0.0080(16)
C13 0.0547(19) 0.056(2) 0.0531(17) -0.0014(14) 0.0177(15) 0.0027(16)
C14 0.0382(17) 0.0466(18) 0.0460(15) 0.0055(13) 0.0095(13) 0.0014(13)
C15 0.0528(19) 0.0415(17) 0.0492(16) -0.0075(13) 0.0166(14) -0.0063(15)
N1 0.0409(13) 0.0478(14) 0.0525(14) 0.0019(11) 0.0134(11) 0.0000(12)
N2 0.0373(14) 0.0412(15) 0.0602(15) 0.0154(11) 0.0109(11) 0.0031(11)
O1 0.0687(16) 0.0621(16) 0.0790(16) 0.0027(11) 0.0193(12) -0.0055(12)

loop_
_atom_type_symbol
_atom_type_description
_atom_type_scat_dispersion_real
_atom_type_scat_dispersion_imag
_atom_type_scat_source
C C 0.0181 0.0091 'International Tables Vol C Tables 4.2.6.8 and 6.1.1.4'
H H 0.0000 0.0000 'International Tables Vol C Tables 4.2.6.8 and 6.1.1.4'
N N 0.0311 0.0180 'International Tables Vol C Tables 4.2.6.8 and 6.1.1.4'
O O 0.0492 0.0322 'International Tables Vol C Tables 4.2.6.8 and 6.1.1.4'

loop_
_geom_angle_atom_site_label_1
_geom_angle_atom_site_label_2
_geom_angle_atom_site_label_3
_geom_angle
C2 C1 C6 120.9(3)
C2 C1 N1 119.5(3)
C6 C1 N1 119.6(2)
C3 C2 C1 120.9(3)
C3 C2 H2 119.5
C1 C2 H2 119.5
C2 C3 C4 119.6(3)
C2 C3 H3 120.2
C4 C3 H3 120.2
C5 C4 C3 119.4(3)
C5 C4 H4 120.3
C3 C4 H4 120.3
C4 C5 C6 122.0(3)
C4 C5 H5 119.0
C6 C5 H5 119.0
C1 C6 C5 117.2(3)
C1 C6 C7 123.1(3)
C5 C6 C7 119.8(3)
C8 C7 C6 127.4(3)
C8 C7 H7 116.3
C6 C7 H7 116.3
C7 C8 C9 128.0(3)
C7 C8 H8 116.0
C9 C8 H8 116.0
C14 C9 C10 117.3(2)
C14 C9 C8 122.7(3)
C10 C9 C8 120.0(3)
C11 C10 C9 121.5(3)
C11 C10 H10 119.2
C9 C10 H10 119.2
C10 C11 C12 120.4(3)
C10 C11 H11 119.8
C12 C11 H11 119.8
C11 C12 C13 119.5(3)
C11 C12 H12 120.2
C13 C12 H12 120.2
C12 C13 C14 120.5(3)
C12 C13 H13 119.8
C14 C13 H13 119.8
C13 C14 C9 120.7(3)
C13 C14 N1 119.6(3)
C9 C14 N1 119.7(2)
N2 C15 O1 122.5(3)
N2 C15 N1 119.4(2)
O1 C15 N1 118.0(3)
C15 N1 C14 120.4(2)
C15 N1 C1 121.0(2)
C14 N1 C1 117.1(2)
C15 N2 H2A 120.0
C15 N2 H2B 120.0
H2A N2 H2B 120.0

loop_
_geom_bond_atom_site_label_1
_geom_bond_atom_site_label_2
_geom_bond_distance
C1 C2 1.381(4)
C1 C6 1.393(4)
C1 N1 1.442(3)
C2 C3 1.370(4)
C2 H2 0.9500
C3 C4 1.389(5)
C3 H3 0.9500
C4 C5 1.378(4)
C4 H4 0.9500
C5 C6 1.398(4)
C5 H5 0.9500
C6 C7 1.455(4)
C7 C8 1.338(4)
C7 H7 0.9500
C8 C9 1.456(4)
C8 H8 0.9500
C9 C14 1.396(4)
C9 C10 1.397(4)
C10 C11 1.362(4)
C10 H10 0.9500
C11 C12 1.374(4)
C11 H11 0.9500
C12 C13 1.376(4)
C12 H12 0.9500
C13 C14 1.378(4)
C13 H13 0.9500
C14 N1 1.436(3)
C15 N2 1.263(3)
C15 O1 1.300(3)
C15 N1 1.372(4)
N2 H2A 0.8800
N2 H2B 0.8800

loop_
_geom_hbond_atom_site_label_D
_geom_hbond_atom_site_label_H
_geom_hbond_atom_site_label_A
_geom_hbond_distance_DH
_geom_hbond_distance_HA
_geom_hbond_distance_DA
_geom_hbond_angle_DHA
_geom_hbond_site_symmetry_A
N2 H2A O1 0.88 2.03 2.891(3) 165.9 3_667

loop_
_geom_torsion_atom_site_label_1
_geom_torsion_atom_site_label_2
_geom_torsion_atom_site_label_3
_geom_torsion_atom_site_label_4
_geom_torsion
C6 C1 C2 C3 -2.8(4)
N1 C1 C2 C3 176.2(2)
C1 C2 C3 C4 1.4(5)
C2 C3 C4 C5 -0.3(4)
C3 C4 C5 C6 0.6(4)
C2 C1 C6 C5 2.9(4)
N1 C1 C6 C5 -176.0(2)
C2 C1 C6 C7 -176.9(2)
N1 C1 C6 C7 4.1(4)
C4 C5 C6 C1 -1.9(4)
C4 C5 C6 C7 177.9(2)
C1 C6 C7 C8 31.3(5)
C5 C6 C7 C8 -148.5(3)
C6 C7 C8 C9 -0.3(5)
C7 C8 C9 C14 -30.5(5)
C7 C8 C9 C10 148.5(3)
C14 C9 C10 C11 1.8(4)
C8 C9 C10 C11 -177.2(3)
C9 C10 C11 C12 -0.6(5)
C10 C11 C12 C13 -0.5(5)
C11 C12 C13 C14 0.3(5)
C12 C13 C14 C9 0.9(4)
C12 C13 C14 N1 -176.8(3)
C10 C9 C14 C13 -1.9(4)
C8 C9 C14 C13 177.1(2)
C10 C9 C14 N1 175.8(2)
C8 C9 C14 N1 -5.2(4)
N2 C15 N1 C14 -7.0(4)
O1 C15 N1 C14 173.0(2)
N2 C15 N1 C1 -172.4(2)
O1 C15 N1 C1 7.5(4)
C13 C14 N1 C15 78.0(3)
C9 C14 N1 C15 -99.7(3)
C13 C14 N1 C1 -115.9(3)
C9 C14 N1 C1 66.4(3)
C2 C1 N1 C15 -78.9(3)
C6 C1 N1 C15 100.1(3)
C2 C1 N1 C14 115.2(3)
C6 C1 N1 C14 -65.9(3)

loop_
_platon_squeeze_void_nr
_platon_squeeze_void_average_x
_platon_squeeze_void_average_y
_platon_squeeze_void_average_z
_platon_squeeze_void_volume
_platon_squeeze_void_count_electrons
1 0.000 0.000 -0.043 112.3 41.9
2 0.000 0.500 -0.094 112.3 41.9
